data_7132485
loop_
_publ_author_name
'Jana, Manish'
'Quiroz, Manuel'
'Darensbourg, Marcetta Y.'

_publ_section_title
;
 A single carbon atom controls the geometry and reactivity of
 Co<sup>II</sup>(N<sub>2</sub>S<sub>2</sub>) complexes.
;
_journal_issue 9
_journal_name_full 'Chemical communications (Cambridge, England)'
_journal_page_first 1128
_journal_page_last 1131
_journal_paper_doi 10.1039/d3cc05394f
_journal_volume 60
_journal_year 2024
_chemical_formula_moiety 'C54 H70 Co2 N6 O8 S4 W2, [+ solvents]'
_chemical_formula_sum 'C54 H70 Co2 N6 O8 S4 W2'
_chemical_formula_weight 1544.96
_chemical_properties_physical
Air-sensitive,Moisture-sensitive,Hygroscopic,Heat-sensitive,Oxygen-sensitive,Light-sensitive
_space_group_crystal_system monoclinic
_space_group_IT_number 14
_space_group_name_Hall '-P 2yn'
_space_group_name_H-M_alt 'P 1 21/n 1'
_atom_sites_solution_hydrogens geom
_atom_sites_solution_primary dual
_audit_creation_date 2023-10-15
_audit_creation_method
;
Olex2 1.5
(compiled 2023.08.24 svn.re1ec1418 for OlexSys, GUI svn.r6817)
;
_audit_update_record
;
2023-10-19 deposited with the CCDC.	2023-12-15 downloaded from the CCDC.
;
_cell_angle_alpha 90
_cell_angle_beta 115.177(3)
_cell_angle_gamma 90
_cell_formula_units_Z 4
_cell_length_a 24.5425(16)
_cell_length_b 11.5431(8)
_cell_length_c 24.7944(17)
_cell_measurement_reflns_used 9740
_cell_measurement_temperature 110.0
_cell_measurement_theta_max 66.755
_cell_measurement_theta_min 3.981
_cell_volume 6356.9(8)
_computing_cell_refinement 'SAINT V8.40A (Bruker, 2019)'
_computing_data_reduction 'SAINT V8.40A (Bruker, 2019)'
_computing_molecular_graphics 'Olex2 1.5 (Dolomanov et al., 2009)'
_computing_publication_material 'Olex2 1.5 (Dolomanov et al., 2009)'
_computing_structure_refinement 'XL  (Sheldrick, 2008)'
_computing_structure_solution 'SHELXT 2018/2 (Sheldrick, 2018)'
_diffrn_ambient_temperature 110.0
_diffrn_measured_fraction_theta_full 0.997
_diffrn_measured_fraction_theta_max 0.997
_diffrn_measurement_device_type 'Bruker APEX-II CCD'
_diffrn_measurement_method '\f and \w scans'
_diffrn_radiation_type CuK\a
_diffrn_radiation_wavelength 1.54178
_diffrn_reflns_av_R_equivalents 0.0919
_diffrn_reflns_av_unetI/netI 0.0270
_diffrn_reflns_Laue_measured_fraction_full 0.997
_diffrn_reflns_Laue_measured_fraction_max 0.997
_diffrn_reflns_limit_h_max 29
_diffrn_reflns_limit_h_min -29
_diffrn_reflns_limit_k_max 13
_diffrn_reflns_limit_k_min -13
_diffrn_reflns_limit_l_max 29
_diffrn_reflns_limit_l_min -29
_diffrn_reflns_number 219133
_diffrn_reflns_point_group_measured_fraction_full 0.997
_diffrn_reflns_point_group_measured_fraction_max 0.997
_diffrn_reflns_theta_full 66.981
_diffrn_reflns_theta_max 66.981
_diffrn_reflns_theta_min 2.121
_diffrn_source_current 1.0
_diffrn_source_power 0.05
_diffrn_source_voltage 50.0
_diffrn_standards_number 0
_exptl_absorpt_coefficient_mu 12.185
_exptl_absorpt_correction_T_max 0.7528
_exptl_absorpt_correction_T_min 0.4893
_exptl_absorpt_correction_type multi-scan
_exptl_absorpt_process_details
;
SADABS-2016/2 (Bruker,2016/2) was used for absorption correction.
wR2(int) was 0.1278 before and 0.0772 after correction.
The Ratio of minimum to maximum transmission is 0.6500.
The \l/2 correction factor is Not present.
;
_exptl_crystal_colour 'metallic greenish brown'
_exptl_crystal_colour_lustre metallic
_exptl_crystal_colour_modifier greenish
_exptl_crystal_colour_primary brown
_exptl_crystal_density_diffrn 1.614
_exptl_crystal_description plate
_exptl_crystal_F_000 3064
_exptl_crystal_recrystallization_method 'Re-crystallisation from solvent: DMF ETHER'
_exptl_crystal_size_max 0.3
_exptl_crystal_size_mid 0.3
_exptl_crystal_size_min 0.2
_refine_diff_density_max 1.392
_refine_diff_density_min -0.944
_refine_diff_density_rms 0.106
_refine_ls_extinction_method none
_refine_ls_goodness_of_fit_ref 1.020
_refine_ls_hydrogen_treatment constr
_refine_ls_matrix_type full
_refine_ls_number_parameters 704
_refine_ls_number_reflns 11307
_refine_ls_number_restraints 1
_refine_ls_restrained_S_all 1.022
_refine_ls_R_factor_all 0.0424
_refine_ls_R_factor_gt 0.0308
_refine_ls_shift/su_max 0.009
_refine_ls_shift/su_mean 0.000
_refine_ls_structure_factor_coef Fsqd
_refine_ls_weighting_details 'w=1/[\s^2^(Fo^2^)+(0.0277P)^2^+22.0312P] where P=(Fo^2^+2Fc^2^)/3'
_refine_ls_weighting_scheme calc
_refine_ls_wR_factor_gt 0.0692
_refine_ls_wR_factor_ref 0.0747
_reflns_Friedel_coverage 0.000
_reflns_number_gt 9343
_reflns_number_total 11307
_reflns_threshold_expression 'I > 2\s(I)'
_cod_data_source_file d3cc05394f2.cif
_cod_data_source_block mj_co_dadtbz_wco4_0ma
_cod_depositor_comments 'Adding full bibliography for 7132482--7132485.cif.'
_cod_database_code 7132485
_shelx_shelxl_version_number 2016/6
_shelx_space_group_comment
;
The symmetry employed for this shelxl refinement is uniquely defined
by the following loop, which should always be used as a source of
symmetry information in preference to the above space-group names.
They are only intended as comments.
;
_shelx_estimated_absorpt_t_max 0.194
_shelx_estimated_absorpt_t_min 0.121
_olex2_refinement_description
;
1. Restrained distances
 C32B-C31B \\sim C32A-C31A
 with sigma of 0.02
2. Uiso/Uaniso restraints and constraints
Uanis(C34B) = Uanis(C34A)
Uanis(C35B) = Uanis(C35A)
Uanis(C36B) = Uanis(C36A)
Uanis(C25A) = Uanis(C25B)
Uanis(C31A) = Uanis(C31B)
Uanis(C32A) = Uanis(C32B)
Uanis(C31B) = Uanis(C51)
Uanis(C32B) = Uanis(C50)
Uanis(C27B) = Uanis(C27A)
Uanis(C26A) = Uanis(C26B)
3. Others
 Sof(H37A)=Sof(C25B)=Sof(H25B)=Sof(C26B)=Sof(H26D)=Sof(H26E)=Sof(H26F)=
 Sof(C27B)=Sof(H27D)=Sof(H27E)=Sof(H27F)=Sof(C31B)=Sof(H31C)=Sof(H31D)=
 Sof(C36B)=Sof(H36B)=Sof(C35B)=Sof(H35B)=Sof(C34B)=Sof(H34B)=Sof(C32B)=
 Sof(H32C)=Sof(H32D)=1-FVAR(1)
 Sof(H37)=Sof(C25A)=Sof(H25A)=Sof(C26A)=Sof(H26A)=Sof(H26B)=Sof(H26C)=
 Sof(C27A)=Sof(H27A)=Sof(H27B)=Sof(H27C)=Sof(C31A)=Sof(H31A)=Sof(H31B)=
 Sof(C36A)=Sof(H36A)=Sof(C35A)=Sof(H35A)=Sof(C34A)=Sof(H34A)=Sof(C32A)=
 Sof(H32A)=Sof(H32B)=FVAR(1)
4.a Secondary CH2 refined with riding coordinates:
 C12(H12A,H12B), C50(H50A,H50B), C13(H13A,H13B), C21(H21A,H21B), C42(H42A,
 H42B), C51(H51A,H51B), C20(H20A,H20B), C43(H43A,H43B), C11(H11A,H11B), C3(H3A,
 H3B), C2(H2A,H2B), C1(H1A,H1B), C41(H41A,H41B), C40(H40A,H40B), C10(H10A,H10B),
  C33(H33A,H33B), C31A(H31A,H31B), C31B(H31C,H31D), C32A(H32A,H32B), C32B(H32C,
 H32D)
4.b Aromatic/amide H refined with riding coordinates:
 C38(H38), C9(H9), C37(H37), C37(H37A), C52(H52), C45(H45), C5(H5), C15(H15),
 C16(H16), C49(H49), C25A(H25A), C25B(H25B), C17(H17), C18(H18), C19(H19),
 C8(H8), C46(H46), C48(H48), C47(H47), C6(H6), C36A(H36A), C36B(H36B),
 C35A(H35A), C35B(H35B), C7(H7), C34A(H34A), C34B(H34B)
4.c Idealised Me refined as rotating group:
 C53(H53A,H53B,H53C), C26A(H26A,H26B,H26C), C26B(H26D,H26E,H26F), C54(H54A,
 H54B,H54C), C27A(H27A,H27B,H27C), C27B(H27D,H27E,H27F)
;
_smtbx_masks_special_details
;
A solvent mask was calculated and 254 electrons were 
found in a volume of 856\%A^3^ in 3 voids per unit cell. 
This is consistent with the presence of 
0.25[H20], 0.25[C3H7NO], 0.25[C3H7NO] per Unit Cell 
which account for 100 electrons 
per unit cell.
;
_smtbx_masks_void_probe_radius 1.2
_smtbx_masks_void_truncation_radius 1.2
_platon_squeeze_special_details
;
A solvent mask was calculated and 0 electrons were 
found in a volume of 32\%A^3^ in 1 void per unit cell. 
This is consistent with the presence of 
1[C3H7NO] per Asymmetric Unit 
which account for 160 electrons 
per unit cell.
;
_platon_squeeze_void_probe_radius 1.20
_olex2_submission_special_instructions 'No special instructions were received'

loop_
_space_group_symop_operation_xyz
'x, y, z'
'-x+1/2, y+1/2, -z+1/2'
'-x, -y, -z'
'x-1/2, -y-1/2, z-1/2'

loop_
_atom_site_label
_atom_site_type_symbol
_atom_site_fract_x
_atom_site_fract_y
_atom_site_fract_z
_atom_site_U_iso_or_equiv
_atom_site_adp_type
_atom_site_occupancy
_atom_site_site_symmetry_order
_atom_site_calc_flag
_atom_site_refinement_flags_posn
_atom_site_refinement_flags_adp
_atom_site_refinement_flags_occupancy
_atom_site_disorder_assembly
_atom_site_disorder_group
W2 W 0.44379(2) 0.43231(2) 0.72054(2) 0.02319(6) Uani 1 1 d . . . . .
W1 W 0.55779(2) 0.15663(2) 0.78371(2) 0.02070(6) Uani 1 1 d . . . . .
Co1 Co 0.64021(3) 0.33351(6) 0.77537(3) 0.02034(15) Uani 1 1 d . . . . .
Co2 Co 0.35916(3) 0.23826(6) 0.72529(3) 0.02272(15) Uani 1 1 d . . . . .
S2 S 0.53538(4) 0.33382(9) 0.71526(4) 0.0213(2) Uani 1 1 d . . . . .
S4 S 0.46383(4) 0.25196(9) 0.78774(4) 0.0210(2) Uani 1 1 d . . . . .
S1 S 0.61787(4) 0.31499(9) 0.85886(4) 0.0234(2) Uani 1 1 d . . . . .
S3 S 0.38195(5) 0.27637(13) 0.64435(5) 0.0408(3) Uani 1 1 d . . . . .
O1 O 0.65130(14) 0.5112(3) 0.77548(15) 0.0324(7) Uani 1 1 d . . . . .
O3 O 0.65409(14) 0.0154(3) 0.76107(15) 0.0339(7) Uani 1 1 d . . . . .
O6 O 0.34050(13) 0.5705(3) 0.73196(14) 0.0308(7) Uani 1 1 d . . . . .
O5 O 0.35338(13) 0.0607(3) 0.72367(16) 0.0384(8) Uani 1 1 d . . . . .
O4 O 0.48352(15) -0.0142(3) 0.68167(16) 0.0469(9) Uani 1 1 d . . . . .
O7 O 0.52209(16) 0.5831(3) 0.83099(16) 0.0418(8) Uani 1 1 d . . . . .
N2 N 0.64366(15) 0.3061(3) 0.68802(15) 0.0241(8) Uani 1 1 d . . . . .
N5 N 0.35045(15) 0.2837(3) 0.80790(16) 0.0247(8) Uani 1 1 d . . . . .
N6 N 0.39882(18) -0.1142(4) 0.7361(2) 0.0393(10) Uani 1 1 d . . . . .
N1 N 0.73162(15) 0.2837(3) 0.83478(16) 0.0270(8) Uani 1 1 d . . . . .
N3 N 0.62060(18) 0.6859(3) 0.7908(2) 0.0377(10) Uani 1 1 d . . . . .
N4 N 0.26404(17) 0.2628(4) 0.66257(17) 0.0436(12) Uani 1 1 d . . . . .
O8 O 0.4421(2) 0.6394(4) 0.63944(19) 0.0671(13) Uani 1 1 d . . . . .
C30 C 0.4946(2) 0.5272(4) 0.7890(2) 0.0304(10) Uani 1 1 d . . . . .
O2 O 0.5829(2) -0.0241(4) 0.88463(19) 0.0706(13) Uani 1 1 d . . . . .
C22 C 0.50813(19) 0.0513(4) 0.7199(2) 0.0300(10) Uani 1 1 d . . . . .
C4 C 0.8327(2) 0.3746(5) 0.9021(2) 0.0390(12) Uani 1 1 d . . . . .
C24 C 0.61999(19) 0.0757(4) 0.77081(19) 0.0244(9) Uani 1 1 d . . . . .
C12 C 0.69634(19) 0.2355(4) 0.6928(2) 0.0298(10) Uani 1 1 d . . . . .
H12A H 0.701351 0.244357 0.655429 0.036 Uiso 1 1 calc R U . . .
H12B H 0.687458 0.152862 0.696266 0.036 Uiso 1 1 calc R U . . .
C50 C 0.40528(19) 0.3487(4) 0.8485(2) 0.0307(8) Uani 1 1 d . . . . .
H50A H 0.403766 0.358718 0.887471 0.037 Uiso 1 1 calc R U . . .
H50B H 0.404219 0.426885 0.831600 0.037 Uiso 1 1 calc R U . . .
C29 C 0.37779(19) 0.5126(4) 0.72724(19) 0.0260(9) Uani 1 1 d . . . . .
C13 C 0.6459(2) 0.4245(4) 0.6640(2) 0.0321(11) Uani 1 1 d . . . . .
H13A H 0.682326 0.464260 0.693040 0.038 Uiso 1 1 calc R U . . .
H13B H 0.610623 0.468707 0.662231 0.038 Uiso 1 1 calc R U . . .
C21 C 0.52997(19) 0.2969(4) 0.64256(19) 0.0305(10) Uani 1 1 d . . . . .
H21A H 0.496305 0.241890 0.622967 0.037 Uiso 1 1 calc R U . . .
H21B H 0.521354 0.367570 0.617681 0.037 Uiso 1 1 calc R U . . .
C42 C 0.29798(18) 0.3590(4) 0.7977(2) 0.0301(10) Uani 1 1 d . . . . .
H42A H 0.307514 0.438529 0.789441 0.036 Uiso 1 1 calc R U . . .
H42B H 0.292396 0.361839 0.834895 0.036 Uiso 1 1 calc R U . . .
C38 C 0.1219(2) 0.1572(4) 0.6223(2) 0.0370(11) Uani 1 1 d . . . . .
H38 H 0.131216 0.172822 0.662945 0.044 Uiso 1 1 calc R U . . .
C51 C 0.46453(19) 0.2915(4) 0.85873(19) 0.0312(9) Uani 1 1 d . . . . .
H51A H 0.470551 0.221451 0.883656 0.037 Uiso 1 1 calc R U . . .
H51B H 0.498212 0.345562 0.880033 0.037 Uiso 1 1 calc R U . . .
C20 C 0.58840(19) 0.2422(4) 0.64735(19) 0.0286(10) Uani 1 1 d . . . . .
H20A H 0.590691 0.161702 0.661884 0.034 Uiso 1 1 calc R U . . .
H20B H 0.587583 0.238883 0.607111 0.034 Uiso 1 1 calc R U . . .
C43 C 0.3457(2) 0.1697(4) 0.8358(2) 0.0313(10) Uani 1 1 d . . . . .
H43A H 0.311980 0.124863 0.805861 0.038 Uiso 1 1 calc R U . . .
H43B H 0.383082 0.125092 0.845071 0.038 Uiso 1 1 calc R U . . .
C11 C 0.75551(19) 0.2664(4) 0.7450(2) 0.0327(11) Uani 1 1 d . . . . .
H11A H 0.789148 0.238036 0.736502 0.039 Uiso 1 1 calc R U . . .
H11B H 0.758839 0.351803 0.748532 0.039 Uiso 1 1 calc R U . . .
C3 C 0.76639(18) 0.3921(4) 0.8623(2) 0.0307(10) Uani 1 1 d . . . . .
H3A H 0.747507 0.429843 0.885953 0.037 Uiso 1 1 calc R U . . .
H3B H 0.762658 0.446054 0.829846 0.037 Uiso 1 1 calc R U . . .
C2 C 0.72695(19) 0.2076(4) 0.8808(2) 0.0309(10) Uani 1 1 d . . . . .
H2A H 0.768058 0.191139 0.911546 0.037 Uiso 1 1 calc R U . . .
H2B H 0.708830 0.133032 0.862043 0.037 Uiso 1 1 calc R U . . .
C14 C 0.6467(3) 0.4322(4) 0.6032(2) 0.0389(12) Uani 1 1 d . . . . .
C1 C 0.69000(19) 0.2572(4) 0.9114(2) 0.0317(10) Uani 1 1 d . . . . .
H1A H 0.713264 0.319669 0.938889 0.038 Uiso 1 1 calc R U . . .
H1B H 0.682847 0.195643 0.935422 0.038 Uiso 1 1 calc R U . . .
C41 C 0.23849(19) 0.3222(4) 0.7469(2) 0.0343(11) Uani 1 1 d . . . . .
H41A H 0.233025 0.238081 0.750502 0.041 Uiso 1 1 calc R U . . .
H41B H 0.205283 0.362615 0.751786 0.041 Uiso 1 1 calc R U . . .
C40 C 0.23310(19) 0.3465(4) 0.6850(2) 0.0398(13) Uani 1 1 d . . . . .
H40A H 0.189864 0.347688 0.657087 0.048 Uiso 1 1 calc R U . . .
H40B H 0.249536 0.424657 0.684660 0.048 Uiso 1 1 calc R U . . .
C9 C 0.8752(2) 0.3963(5) 0.8806(2) 0.0467(14) Uani 1 1 d . . . . .
H9 H 0.862455 0.425069 0.841158 0.056 Uiso 1 1 calc R U . . .
C44 C 0.3359(2) 0.1782(4) 0.8918(2) 0.0337(11) Uani 1 1 d . . . . .
C37 C 0.0620(2) 0.1487(5) 0.5817(2) 0.0447(13) Uani 1 1 d . . . . .
H37 H 0.031305 0.170180 0.593439 0.054 Uiso 0.679(4) 1 calc R U P A 1
H37A H 0.030888 0.130575 0.593434 0.054 Uiso 0.321(4) 1 calc R U P A 2
C23 C 0.5727(2) 0.0427(4) 0.8468(2) 0.0383(12) Uani 1 1 d . . . . .
C10 C 0.76206(19) 0.2165(4) 0.8038(2) 0.0333(11) Uani 1 1 d . . . . .
H10A H 0.745609 0.136751 0.796810 0.040 Uiso 1 1 calc R U . . .
H10B H 0.805488 0.210971 0.830737 0.040 Uiso 1 1 calc R U . . .
C52 C 0.3941(2) -0.0085(5) 0.7514(3) 0.0475(14) Uani 1 1 d . . . . .
H52 H 0.425194 0.018361 0.787683 0.057 Uiso 1 1 calc R U . . .
C45 C 0.2787(2) 0.1664(4) 0.8889(2) 0.0373(12) Uani 1 1 d . . . . .
H45 H 0.245858 0.152673 0.851377 0.045 Uiso 1 1 calc R U . . .
C5 C 0.8523(2) 0.3352(6) 0.9599(3) 0.0603(18) Uani 1 1 d . . . . .
H5 H 0.823916 0.322506 0.976056 0.072 Uiso 1 1 calc R U . . .
C28 C 0.4418(2) 0.5590(5) 0.6682(2) 0.0457(14) Uani 1 1 d . . . . .
C15 C 0.7014(3) 0.4376(4) 0.5990(3) 0.0497(15) Uani 1 1 d . . . . .
H15 H 0.738144 0.432764 0.633914 0.060 Uiso 1 1 calc R U . . .
C16 C 0.7020(4) 0.4503(5) 0.5430(3) 0.066(2) Uani 1 1 d . . . . .
H16 H 0.739371 0.456359 0.540289 0.080 Uiso 1 1 calc R U . . .
C33 C 0.2336(2) 0.1483(6) 0.6503(2) 0.0555(18) Uani 1 1 d . . . . .
H33A H 0.236515 0.116664 0.688519 0.067 Uiso 1 1 calc R U . . .
H33B H 0.256588 0.095669 0.636045 0.067 Uiso 1 1 calc R U . . .
C49 C 0.3830(3) 0.1988(6) 0.9478(3) 0.0549(16) Uani 1 1 d . . . . .
H49 H 0.422974 0.204634 0.951404 0.066 Uiso 1 1 calc R U . . .
C53 C 0.4482(3) -0.1880(5) 0.7743(3) 0.0606(17) Uani 1 1 d . . . . .
H53A H 0.473483 -0.207557 0.753792 0.091 Uiso 1 1 calc R U . . .
H53B H 0.432031 -0.259153 0.783350 0.091 Uiso 1 1 calc R U . . .
H53C H 0.472482 -0.146891 0.811401 0.091 Uiso 1 1 calc R U . . .
C39 C 0.1680(3) 0.1439(7) 0.6056(2) 0.065(2) Uani 1 1 d . . . . .
C25A C 0.6460(3) 0.5827(5) 0.8086(3) 0.0260(13) Uani 0.679(4) 1 d . . P A 1
H25A H 0.660767 0.563970 0.849717 0.031 Uiso 0.679(4) 1 calc R U P A 1
C25B C 0.6166(6) 0.5871(12) 0.7622(7) 0.0260(13) Uani 0.321(4) 1 d . . P A 2
H25B H 0.581086 0.576745 0.726388 0.031 Uiso 0.321(4) 1 calc R U P A 2
C17 C 0.6496(4) 0.4541(5) 0.4924(3) 0.0661(19) Uani 1 1 d . . . . .
H17 H 0.650657 0.460566 0.454733 0.079 Uiso 1 1 calc R U . . .
C18 C 0.5948(3) 0.4484(5) 0.4957(3) 0.0601(17) Uani 1 1 d . . . . .
H18 H 0.558244 0.451540 0.460444 0.072 Uiso 1 1 calc R U . . .
C19 C 0.5940(3) 0.4382(5) 0.5511(3) 0.0533(15) Uani 1 1 d . . . . .
H19 H 0.556410 0.435256 0.553479 0.064 Uiso 1 1 calc R U . . .
C8 C 0.9356(2) 0.3774(7) 0.9148(3) 0.074(2) Uani 1 1 d . . . . .
H8 H 0.964078 0.393246 0.899257 0.089 Uiso 1 1 calc R U . . .
C46 C 0.2682(3) 0.1739(6) 0.9390(3) 0.0601(18) Uani 1 1 d . . . . .
H46 H 0.228699 0.162429 0.936070 0.072 Uiso 1 1 calc R U . . .
C26A C 0.5910(3) 0.7185(6) 0.7306(4) 0.0403(16) Uani 0.679(4) 1 d . . P A 1
H26A H 0.607947 0.675322 0.707279 0.060 Uiso 0.679(4) 1 calc R U P A 1
H26B H 0.596467 0.801748 0.726856 0.060 Uiso 0.679(4) 1 calc R U P A 1
H26C H 0.547963 0.701177 0.715692 0.060 Uiso 0.679(4) 1 calc R U P A 1
C26B C 0.5683(7) 0.7718(14) 0.7464(8) 0.0403(16) Uani 0.321(4) 1 d . . P A 2
H26D H 0.546754 0.734040 0.707676 0.060 Uiso 0.321(4) 1 calc R U P A 2
H26E H 0.586600 0.843868 0.741114 0.060 Uiso 0.321(4) 1 calc R U P A 2
H26F H 0.539984 0.789449 0.763679 0.060 Uiso 0.321(4) 1 calc R U P A 2
C54 C 0.3615(3) -0.1615(5) 0.6792(3) 0.0649(18) Uani 1 1 d . . . . .
H54A H 0.329868 -0.105817 0.656595 0.097 Uiso 1 1 calc R U . . .
H54B H 0.343110 -0.233478 0.684374 0.097 Uiso 1 1 calc R U . . .
H54C H 0.385925 -0.177857 0.657410 0.097 Uiso 1 1 calc R U . . .
C27A C 0.6202(4) 0.7687(7) 0.8364(4) 0.046(2) Uani 0.679(4) 1 d . . P A 1
H27A H 0.636672 0.730830 0.875489 0.070 Uiso 0.679(4) 1 calc R U P A 1
H27B H 0.578800 0.793591 0.826127 0.070 Uiso 0.679(4) 1 calc R U P A 1
H27C H 0.644905 0.836263 0.837697 0.070 Uiso 0.679(4) 1 calc R U P A 1
C27B C 0.6512(8) 0.7193(14) 0.8448(9) 0.046(2) Uani 0.321(4) 1 d . . P A 2
H27D H 0.669187 0.651740 0.870092 0.070 Uiso 0.321(4) 1 calc R U P A 2
H27E H 0.624559 0.759313 0.859020 0.070 Uiso 0.321(4) 1 calc R U P A 2
H27F H 0.683089 0.772180 0.846504 0.070 Uiso 0.321(4) 1 calc R U P A 2
C48 C 0.3726(3) 0.2106(8) 0.9979(3) 0.086(3) Uani 1 1 d . . . . .
H48 H 0.404874 0.227233 1.035407 0.103 Uiso 1 1 calc R U . . .
C47 C 0.3145(3) 0.1980(8) 0.9929(3) 0.085(3) Uani 1 1 d . . . . .
H47 H 0.306887 0.206157 1.027174 0.102 Uiso 1 1 calc R U . . .
C31A C 0.3066(3) 0.3470(7) 0.5975(3) 0.0312(9) Uani 0.679(4) 1 d D . P A 1
H31A H 0.314370 0.428630 0.590673 0.037 Uiso 0.679(4) 1 calc R U P A 1
H31B H 0.289383 0.308223 0.558148 0.037 Uiso 0.679(4) 1 calc R U P A 1
C31B C 0.3091(6) 0.2826(15) 0.5897(6) 0.0312(9) Uani 0.321(4) 1 d D . P A 2
H31C H 0.305619 0.358613 0.570054 0.037 Uiso 0.321(4) 1 calc R U P A 2
H31D H 0.306893 0.223514 0.559899 0.037 Uiso 0.321(4) 1 calc R U P A 2
C6 C 0.9128(3) 0.3139(9) 0.9946(3) 0.097(3) Uani 1 1 d . . . . .
H6 H 0.925713 0.284691 1.033977 0.116 Uiso 1 1 calc R U . . .
C36A C 0.0464(6) 0.1096(10) 0.5245(6) 0.058(3) Uani 0.679(4) 1 d . . P A 1
H36A H 0.005308 0.103356 0.496901 0.070 Uiso 0.679(4) 1 calc R U P A 1
C36B C 0.0506(14) 0.168(2) 0.5222(14) 0.058(3) Uani 0.321(4) 1 d . . P A 2
H36B H 0.009716 0.170877 0.493876 0.070 Uiso 0.321(4) 1 calc R U P A 2
C35A C 0.0917(4) 0.0796(12) 0.5084(4) 0.080(4) Uani 0.679(4) 1 d . . P A 1
H35A H 0.082231 0.052340 0.469307 0.096 Uiso 0.679(4) 1 calc R U P A 1
C35B C 0.0953(9) 0.185(3) 0.5008(9) 0.080(4) Uani 0.321(4) 1 d . . P A 2
H35B H 0.084498 0.198591 0.459694 0.096 Uiso 0.321(4) 1 calc R U P A 2
C7 C 0.9543(3) 0.3353(9) 0.9718(4) 0.105(3) Uani 1 1 d . . . . .
H7 H 0.995864 0.320843 0.995469 0.126 Uiso 1 1 calc R U . . .
C34A C 0.1511(4) 0.0894(11) 0.5493(4) 0.067(3) Uani 0.679(4) 1 d . . P A 1
H34A H 0.181628 0.058696 0.539526 0.080 Uiso 0.679(4) 1 calc R U P A 1
C34B C 0.1557(9) 0.182(2) 0.5420(9) 0.067(3) Uani 0.321(4) 1 d . . P A 2
H34B H 0.187384 0.201858 0.531382 0.080 Uiso 0.321(4) 1 calc R U P A 2
C32A C 0.2693(3) 0.3467(7) 0.6161(3) 0.0307(8) Uani 0.679(4) 1 d D . P A 1
H32A H 0.230389 0.340815 0.580471 0.037 Uiso 0.679(4) 1 calc R U P A 1
H32B H 0.270427 0.425418 0.632403 0.037 Uiso 0.679(4) 1 calc R U P A 1
C32B C 0.2586(6) 0.2704(14) 0.5969(6) 0.0307(8) Uani 0.321(4) 1 d D . P A 2
H32C H 0.238070 0.199335 0.575528 0.037 Uiso 0.321(4) 1 calc R U P A 2
H32D H 0.231952 0.336597 0.576932 0.037 Uiso 0.321(4) 1 calc R U P A 2

loop_
_atom_site_aniso_label
_atom_site_aniso_U_11
_atom_site_aniso_U_22
_atom_site_aniso_U_33
_atom_site_aniso_U_23
_atom_site_aniso_U_13
_atom_site_aniso_U_12
W2 0.01907(10) 0.02768(11) 0.02408(11) 0.00409(8) 0.01040(8) 0.00587(8)
W1 0.01925(10) 0.01936(10) 0.02542(11) -0.00037(8) 0.01135(8) -0.00009(8)
Co1 0.0171(3) 0.0196(3) 0.0246(4) -0.0016(3) 0.0091(3) 0.0001(3)
Co2 0.0161(3) 0.0246(4) 0.0292(4) 0.0082(3) 0.0114(3) 0.0028(3)
S2 0.0173(5) 0.0249(5) 0.0223(5) 0.0010(4) 0.0091(4) 0.0006(4)
S4 0.0159(4) 0.0219(5) 0.0262(5) -0.0002(4) 0.0099(4) 0.0000(4)
S1 0.0210(5) 0.0248(5) 0.0240(5) -0.0017(4) 0.0091(4) 0.0020(4)
S3 0.0214(5) 0.0802(10) 0.0238(6) -0.0132(6) 0.0123(5) -0.0166(6)
O1 0.0341(17) 0.0185(16) 0.052(2) -0.0016(14) 0.0258(16) -0.0013(14)
O3 0.0317(17) 0.0238(17) 0.051(2) -0.0054(15) 0.0217(15) 0.0045(14)
O6 0.0259(16) 0.0284(17) 0.0396(18) -0.0013(14) 0.0154(14) 0.0061(13)
O5 0.0169(15) 0.0258(17) 0.061(2) 0.0155(16) 0.0050(15) -0.0017(13)
O4 0.042(2) 0.049(2) 0.056(2) -0.0247(19) 0.0260(18) -0.0206(18)
O7 0.045(2) 0.033(2) 0.051(2) -0.0128(17) 0.0231(18) -0.0082(16)
N2 0.0239(18) 0.0241(19) 0.029(2) -0.0014(15) 0.0162(16) -0.0006(15)
N5 0.0208(17) 0.0218(19) 0.036(2) 0.0032(15) 0.0159(16) 0.0022(15)
N6 0.033(2) 0.027(2) 0.072(3) -0.010(2) 0.035(2) -0.0058(18)
N1 0.0201(17) 0.028(2) 0.031(2) -0.0049(16) 0.0091(15) 0.0001(15)
N3 0.037(2) 0.024(2) 0.060(3) -0.011(2) 0.028(2) -0.0046(18)
N4 0.0227(19) 0.082(4) 0.031(2) 0.029(2) 0.0161(17) 0.021(2)
O8 0.102(4) 0.056(3) 0.058(3) 0.034(2) 0.048(3) 0.028(2)
C30 0.030(2) 0.028(3) 0.045(3) 0.006(2) 0.026(2) 0.006(2)
O2 0.102(4) 0.054(3) 0.064(3) 0.032(2) 0.043(3) 0.017(3)
C22 0.022(2) 0.034(3) 0.038(3) -0.002(2) 0.017(2) -0.004(2)
C4 0.025(2) 0.048(3) 0.040(3) -0.007(2) 0.009(2) -0.010(2)
C24 0.027(2) 0.019(2) 0.028(2) 0.0001(17) 0.0128(19) -0.0010(18)
C12 0.030(2) 0.029(3) 0.037(3) -0.004(2) 0.020(2) -0.001(2)
C50 0.0284(19) 0.040(2) 0.0253(19) 0.0030(16) 0.0129(16) 0.0041(17)
C29 0.024(2) 0.028(2) 0.025(2) -0.0005(18) 0.0082(18) 0.0020(19)
C13 0.042(3) 0.024(2) 0.042(3) -0.001(2) 0.029(2) 0.002(2)
C21 0.026(2) 0.044(3) 0.021(2) -0.001(2) 0.0103(19) 0.001(2)
C42 0.023(2) 0.024(2) 0.049(3) -0.002(2) 0.020(2) 0.0036(18)
C38 0.038(3) 0.039(3) 0.027(3) 0.002(2) 0.007(2) -0.002(2)
C51 0.0258(17) 0.041(2) 0.0253(19) 0.0097(18) 0.0094(15) -0.0010(18)
C20 0.031(2) 0.033(3) 0.024(2) -0.0045(19) 0.0141(19) -0.003(2)
C43 0.033(2) 0.027(2) 0.043(3) 0.004(2) 0.024(2) 0.004(2)
C11 0.024(2) 0.037(3) 0.042(3) -0.011(2) 0.019(2) -0.001(2)
C3 0.022(2) 0.032(3) 0.034(3) -0.010(2) 0.0079(19) -0.004(2)
C2 0.022(2) 0.033(3) 0.030(2) 0.002(2) 0.0038(19) 0.0045(19)
C14 0.062(3) 0.024(3) 0.049(3) 0.004(2) 0.040(3) 0.002(2)
C1 0.027(2) 0.037(3) 0.026(2) 0.000(2) 0.0063(19) 0.001(2)
C41 0.021(2) 0.032(3) 0.055(3) -0.006(2) 0.021(2) 0.0024(19)
C40 0.016(2) 0.033(3) 0.062(3) 0.022(2) 0.008(2) 0.0043(19)
C9 0.025(2) 0.063(4) 0.045(3) 0.001(3) 0.008(2) -0.005(3)
C44 0.038(3) 0.033(3) 0.039(3) 0.005(2) 0.024(2) -0.002(2)
C37 0.034(3) 0.052(3) 0.039(3) 0.007(2) 0.007(2) 0.004(2)
C23 0.045(3) 0.034(3) 0.043(3) 0.006(2) 0.026(2) 0.006(2)
C10 0.021(2) 0.036(3) 0.042(3) -0.007(2) 0.013(2) 0.006(2)
C52 0.042(3) 0.038(3) 0.067(4) 0.001(3) 0.027(3) -0.002(3)
C45 0.038(3) 0.039(3) 0.044(3) -0.006(2) 0.025(2) -0.012(2)
C5 0.033(3) 0.101(5) 0.041(3) -0.003(3) 0.009(3) -0.017(3)
C28 0.050(3) 0.056(4) 0.040(3) 0.009(3) 0.028(3) 0.021(3)
C15 0.074(4) 0.034(3) 0.062(4) -0.017(3) 0.049(3) -0.025(3)
C16 0.101(5) 0.050(4) 0.090(5) -0.029(4) 0.081(5) -0.034(4)
C33 0.031(3) 0.087(5) 0.034(3) -0.022(3) -0.001(2) 0.024(3)
C49 0.045(3) 0.079(4) 0.049(3) 0.004(3) 0.028(3) -0.013(3)
C53 0.051(4) 0.045(4) 0.088(5) 0.006(3) 0.032(3) 0.007(3)
C39 0.037(3) 0.113(6) 0.030(3) -0.020(3) -0.001(2) 0.024(3)
C25A 0.022(3) 0.022(3) 0.035(3) -0.006(3) 0.014(2) -0.004(2)
C25B 0.022(3) 0.022(3) 0.035(3) -0.006(3) 0.014(2) -0.004(2)
C17 0.115(6) 0.047(4) 0.061(4) -0.001(3) 0.061(5) -0.009(4)
C18 0.094(5) 0.057(4) 0.045(3) 0.016(3) 0.045(4) 0.018(4)
C19 0.071(4) 0.054(4) 0.048(3) 0.015(3) 0.039(3) 0.021(3)
C8 0.024(3) 0.132(7) 0.061(4) 0.006(4) 0.013(3) -0.008(4)
C46 0.051(3) 0.091(5) 0.053(4) -0.014(3) 0.036(3) -0.025(3)
C26A 0.036(4) 0.028(4) 0.062(5) 0.009(3) 0.027(3) 0.011(3)
C26B 0.036(4) 0.028(4) 0.062(5) 0.009(3) 0.027(3) 0.011(3)
C54 0.063(4) 0.045(4) 0.079(5) -0.001(3) 0.023(4) -0.011(3)
C27A 0.049(5) 0.022(4) 0.080(5) -0.021(4) 0.039(4) 0.002(3)
C27B 0.049(5) 0.022(4) 0.080(5) -0.021(4) 0.039(4) 0.002(3)
C48 0.060(4) 0.161(8) 0.041(4) -0.009(4) 0.025(3) -0.039(5)
C47 0.069(4) 0.152(8) 0.052(4) -0.021(4) 0.043(4) -0.038(5)
C31A 0.0258(17) 0.041(2) 0.0253(19) 0.0097(18) 0.0094(15) -0.0010(18)
C31B 0.0258(17) 0.041(2) 0.0253(19) 0.0097(18) 0.0094(15) -0.0010(18)
C6 0.037(4) 0.176(9) 0.051(4) 0.027(5) -0.006(3) -0.013(5)
C36A 0.026(4) 0.089(10) 0.038(4) -0.008(8) -0.007(3) 0.007(7)
C36B 0.026(4) 0.089(10) 0.038(4) -0.008(8) -0.007(3) 0.007(7)
C35A 0.042(4) 0.142(11) 0.034(4) -0.027(7) -0.006(3) 0.006(7)
C35B 0.042(4) 0.142(11) 0.034(4) -0.027(7) -0.006(3) 0.006(7)
C7 0.024(3) 0.190(11) 0.080(6) 0.026(6) 0.001(3) -0.007(4)
C34A 0.036(4) 0.110(9) 0.039(4) -0.025(6) 0.000(3) 0.015(6)
C34B 0.036(4) 0.110(9) 0.039(4) -0.025(6) 0.000(3) 0.015(6)
C32A 0.0284(19) 0.040(2) 0.0253(19) 0.0030(16) 0.0129(16) 0.0041(17)
C32B 0.0284(19) 0.040(2) 0.0253(19) 0.0030(16) 0.0129(16) 0.0041(17)

loop_
_atom_type_symbol
_atom_type_description
_atom_type_scat_dispersion_real
_atom_type_scat_dispersion_imag
_atom_type_scat_source
C C 0.0181 0.0091 'International Tables Vol C Tables 4.2.6.8 and 6.1.1.4'
H H 0.0000 0.0000 'International Tables Vol C Tables 4.2.6.8 and 6.1.1.4'
Co Co -2.3653 3.6143 'International Tables Vol C Tables 4.2.6.8 and 6.1.1.4'
N N 0.0311 0.0180 'International Tables Vol C Tables 4.2.6.8 and 6.1.1.4'
O O 0.0492 0.0322 'International Tables Vol C Tables 4.2.6.8 and 6.1.1.4'
S S 0.3331 0.5567 'International Tables Vol C Tables 4.2.6.8 and 6.1.1.4'
W W -5.4734 5.5774 'International Tables Vol C Tables 4.2.6.8 and 6.1.1.4'

loop_
_geom_angle_atom_site_label_1
_geom_angle_atom_site_label_2
_geom_angle_atom_site_label_3
_geom_angle
_geom_angle_site_symmetry_1
_geom_angle_site_symmetry_3
_geom_angle_publ_flag
S2 W2 Co2 107.32(3) . . ?
S2 W2 S4 75.26(3) . . ?
S2 W2 S3 84.78(4) . . ?
S4 W2 Co2 48.48(2) . . ?
S4 W2 S3 78.54(4) . . ?
S3 W2 Co2 47.75(3) . . ?
C30 W2 Co2 124.22(13) . . ?
C30 W2 S2 92.49(12) . . ?
C30 W2 S4 90.86(13) . . ?
C30 W2 S3 169.40(14) . . ?
C29 W2 Co2 75.11(13) . . ?
C29 W2 S2 176.94(13) . . ?
C29 W2 S4 105.53(13) . . ?
C29 W2 S3 98.27(13) . . ?
C29 W2 C30 84.55(18) . . ?
C29 W2 C28 84.96(19) . . ?
C28 W2 Co2 138.13(17) . . ?
C28 W2 S2 94.21(15) . . ?
C28 W2 S4 169.45(15) . . ?
C28 W2 S3 101.30(18) . . ?
C28 W2 C30 89.1(2) . . ?
S2 W1 Co1 50.22(3) . . ?
S2 W1 S4 75.13(3) . . ?
S2 W1 S1 78.96(3) . . ?
S4 W1 Co1 110.93(3) . . ?
S1 W1 Co1 50.22(3) . . ?
S1 W1 S4 85.17(3) . . ?
C22 W1 Co1 125.77(13) . . ?
C22 W1 S2 94.34(14) . . ?
C22 W1 S4 92.10(13) . . ?
C22 W1 S1 173.21(14) . . ?
C24 W1 Co1 73.03(12) . . ?
C24 W1 S2 103.80(13) . . ?
C24 W1 S4 172.15(13) . . ?
C24 W1 S1 102.33(13) . . ?
C24 W1 C22 80.19(18) . . ?
C24 W1 C23 85.14(19) . . ?
C23 W1 Co1 128.53(16) . . ?
C23 W1 S2 168.71(15) . . ?
C23 W1 S4 96.95(14) . . ?
C23 W1 S1 92.52(16) . . ?
C23 W1 C22 94.0(2) . . ?
S2 Co1 W1 56.53(3) . . ?
S2 Co1 S1 87.51(4) . . ?
S1 Co1 W1 56.88(3) . . ?
O1 Co1 W1 141.42(9) . . ?
O1 Co1 S2 96.13(9) . . ?
O1 Co1 S1 99.65(9) . . ?
O1 Co1 N2 94.76(13) . . ?
O1 Co1 N1 99.45(13) . . ?
N2 Co1 W1 106.36(9) . . ?
N2 Co1 S2 82.44(9) . . ?
N2 Co1 S1 163.23(10) . . ?
N1 Co1 W1 108.12(10) . . ?
N1 Co1 S2 164.05(11) . . ?
N1 Co1 S1 86.54(10) . . ?
N1 Co1 N2 99.57(13) . . ?
S4 Co2 W2 54.44(3) . . ?
S3 Co2 W2 54.70(3) . . ?
S3 Co2 S4 87.70(4) . . ?
O5 Co2 W2 139.86(9) . . ?
O5 Co2 S4 97.22(9) . . ?
O5 Co2 S3 102.14(11) . . ?
O5 Co2 N5 102.82(14) . . ?
O5 Co2 N4 94.08(16) . . ?
N5 Co2 W2 101.22(9) . . ?
N5 Co2 S4 83.35(9) . . ?
N5 Co2 S3 154.33(10) . . ?
N4 Co2 W2 114.02(12) . . ?
N4 Co2 S4 168.16(14) . . ?
N4 Co2 S3 86.48(10) . . ?
N4 Co2 N5 97.60(14) . . ?
W1 S2 W2 105.37(3) . . ?
Co1 S2 W2 135.21(5) . . ?
Co1 S2 W1 73.25(3) . . ?
C21 S2 W2 117.49(15) . . ?
C21 S2 W1 112.17(17) . . ?
C21 S2 Co1 103.18(14) . . ?
W2 S4 W1 104.22(3) . . ?
Co2 S4 W2 77.08(3) . . ?
Co2 S4 W1 132.78(5) . . ?
C51 S4 W2 110.16(16) . . ?
C51 S4 W1 120.20(14) . . ?
C51 S4 Co2 102.18(14) . . ?
Co1 S1 W1 72.90(3) . . ?
C1 S1 W1 109.89(16) . . ?
C1 S1 Co1 98.17(15) . . ?
Co2 S3 W2 77.55(4) . . ?
C31A S3 W2 105.3(3) . . ?
C31A S3 Co2 94.5(2) . . ?
C31B S3 W2 129.5(6) . . ?
C31B S3 Co2 97.8(4) . . ?
C25A O1 Co1 128.7(4) . . ?
C25B O1 Co1 131.6(7) . . ?
C52 O5 Co2 127.0(3) . . ?
C12 N2 Co1 113.1(3) . . ?
C12 N2 C13 110.6(3) . . ?
C12 N2 C20 106.9(3) . . ?
C13 N2 Co1 106.2(2) . . ?
C20 N2 Co1 109.1(2) . . ?
C20 N2 C13 110.9(3) . . ?
C50 N5 Co2 109.2(2) . . ?
C50 N5 C43 110.6(3) . . ?
C42 N5 Co2 113.5(3) . . ?
C42 N5 C50 106.8(3) . . ?
C42 N5 C43 110.9(3) . . ?
C43 N5 Co2 105.8(3) . . ?
C52 N6 C53 120.8(5) . . ?
C52 N6 C54 123.5(5) . . ?
C54 N6 C53 115.3(5) . . ?
C3 N1 Co1 108.1(3) . . ?
C2 N1 Co1 106.4(2) . . ?
C2 N1 C3 111.0(3) . . ?
C2 N1 C10 107.9(3) . . ?
C10 N1 Co1 112.7(3) . . ?
C10 N1 C3 110.7(3) . . ?
C25A N3 C26A 123.4(5) . . ?
C25A N3 C27A 118.5(6) . . ?
C25B N3 C26B 107.8(9) . . ?
C26A N3 C27A 118.0(5) . . ?
C27B N3 C25B 133.9(11) . . ?
C27B N3 C26B 117.8(10) . . ?
C40 N4 Co2 112.3(3) . . ?
C40 N4 C33 111.5(4) . . ?
C40 N4 C32A 95.2(4) . . ?
C40 N4 C32B 121.4(6) . . ?
C33 N4 Co2 108.6(3) . . ?
C33 N4 C32A 126.6(5) . . ?
C33 N4 C32B 91.3(7) . . ?
C32A N4 Co2 101.9(3) . . ?
C32B N4 Co2 109.5(5) . . ?
O7 C30 W2 175.8(4) . . ?
O4 C22 W1 173.7(4) . . ?
C9 C4 C3 120.1(5) . . ?
C5 C4 C3 121.6(5) . . ?
C5 C4 C9 118.3(5) . . ?
O3 C24 W1 172.6(4) . . ?
N2 C12 H12A 108.5 . . ?
N2 C12 H12B 108.5 . . ?
N2 C12 C11 114.9(4) . . ?
H12A C12 H12B 107.5 . . ?
C11 C12 H12A 108.5 . . ?
C11 C12 H12B 108.5 . . ?
N5 C50 H50A 108.6 . . ?
N5 C50 H50B 108.6 . . ?
N5 C50 C51 114.7(4) . . ?
H50A C50 H50B 107.6 . . ?
C51 C50 H50A 108.6 . . ?
C51 C50 H50B 108.6 . . ?
O6 C29 W2 174.0(4) . . ?
N2 C13 H13A 107.9 . . ?
N2 C13 H13B 107.9 . . ?
N2 C13 C14 117.7(4) . . ?
H13A C13 H13B 107.2 . . ?
C14 C13 H13A 107.9 . . ?
C14 C13 H13B 107.9 . . ?
S2 C21 H21A 109.5 . . ?
S2 C21 H21B 109.5 . . ?
H21A C21 H21B 108.1 . . ?
C20 C21 S2 110.7(3) . . ?
C20 C21 H21A 109.5 . . ?
C20 C21 H21B 109.5 . . ?
N5 C42 H42A 108.3 . . ?
N5 C42 H42B 108.3 . . ?
N5 C42 C41 115.8(4) . . ?
H42A C42 H42B 107.4 . . ?
C41 C42 H42A 108.3 . . ?
C41 C42 H42B 108.3 . . ?
C37 C38 H38 119.1 . . ?
C39 C38 H38 119.1 . . ?
C39 C38 C37 121.9(5) . . ?
S4 C51 H51A 109.8 . . ?
S4 C51 H51B 109.8 . . ?
C50 C51 S4 109.6(3) . . ?
C50 C51 H51A 109.8 . . ?
C50 C51 H51B 109.8 . . ?
H51A C51 H51B 108.2 . . ?
N2 C20 C21 113.7(4) . . ?
N2 C20 H20A 108.8 . . ?
N2 C20 H20B 108.8 . . ?
C21 C20 H20A 108.8 . . ?
C21 C20 H20B 108.8 . . ?
H20A C20 H20B 107.7 . . ?
N5 C43 H43A 108.3 . . ?
N5 C43 H43B 108.3 . . ?
H43A C43 H43B 107.4 . . ?
C44 C43 N5 115.9(4) . . ?
C44 C43 H43A 108.3 . . ?
C44 C43 H43B 108.3 . . ?
C12 C11 H11A 108.8 . . ?
C12 C11 H11B 108.8 . . ?
H11A C11 H11B 107.7 . . ?
C10 C11 C12 113.7(4) . . ?
C10 C11 H11A 108.8 . . ?
C10 C11 H11B 108.8 . . ?
N1 C3 C4 115.4(4) . . ?
N1 C3 H3A 108.4 . . ?
N1 C3 H3B 108.4 . . ?
C4 C3 H3A 108.4 . . ?
C4 C3 H3B 108.4 . . ?
H3A C3 H3B 107.5 . . ?
N1 C2 H2A 108.6 . . ?
N1 C2 H2B 108.6 . . ?
N1 C2 C1 114.8(4) . . ?
H2A C2 H2B 107.6 . . ?
C1 C2 H2A 108.6 . . ?
C1 C2 H2B 108.6 . . ?
C15 C14 C13 119.8(5) . . ?
C19 C14 C13 121.8(5) . . ?
C19 C14 C15 118.3(5) . . ?
S1 C1 H1A 109.0 . . ?
S1 C1 H1B 109.0 . . ?
C2 C1 S1 112.8(3) . . ?
C2 C1 H1A 109.0 . . ?
C2 C1 H1B 109.0 . . ?
H1A C1 H1B 107.8 . . ?
C42 C41 H41A 108.5 . . ?
C42 C41 H41B 108.5 . . ?
H41A C41 H41B 107.5 . . ?
C40 C41 C42 115.2(4) . . ?
C40 C41 H41A 108.5 . . ?
C40 C41 H41B 108.5 . . ?
N4 C40 C41 115.2(4) . . ?
N4 C40 H40A 108.5 . . ?
N4 C40 H40B 108.5 . . ?
C41 C40 H40A 108.5 . . ?
C41 C40 H40B 108.5 . . ?
H40A C40 H40B 107.5 . . ?
C4 C9 H9 119.2 . . ?
C8 C9 C4 121.6(6) . . ?
C8 C9 H9 119.2 . . ?
C45 C44 C43 120.1(4) . . ?
C45 C44 C49 117.3(5) . . ?
C49 C44 C43 122.6(4) . . ?
C38 C37 H37 119.4 . . ?
C38 C37 H37A 122.3 . . ?
C38 C37 C36B 115.5(14) . . ?
C36A C37 C38 121.1(7) . . ?
C36A C37 H37 119.4 . . ?
C36B C37 H37A 122.3 . . ?
O2 C23 W1 178.4(5) . . ?
N1 C10 C11 115.2(4) . . ?
N1 C10 H10A 108.5 . . ?
N1 C10 H10B 108.5 . . ?
C11 C10 H10A 108.5 . . ?
C11 C10 H10B 108.5 . . ?
H10A C10 H10B 107.5 . . ?
O5 C52 N6 126.6(6) . . ?
O5 C52 H52 116.7 . . ?
N6 C52 H52 116.7 . . ?
C44 C45 H45 119.2 . . ?
C46 C45 C44 121.6(5) . . ?
C46 C45 H45 119.2 . . ?
C4 C5 H5 119.6 . . ?
C4 C5 C6 120.8(6) . . ?
C6 C5 H5 119.6 . . ?
O8 C28 W2 176.2(5) . . ?
C14 C15 H15 120.1 . . ?
C14 C15 C16 119.8(6) . . ?
C16 C15 H15 120.1 . . ?
C15 C16 H16 119.7 . . ?
C17 C16 C15 120.6(6) . . ?
C17 C16 H16 119.7 . . ?
N4 C33 H33A 107.9 . . ?
N4 C33 H33B 107.9 . . ?
N4 C33 C39 117.7(5) . . ?
H33A C33 H33B 107.2 . . ?
C39 C33 H33A 107.9 . . ?
C39 C33 H33B 107.9 . . ?
C44 C49 H49 119.3 . . ?
C48 C49 C44 121.5(5) . . ?
C48 C49 H49 119.3 . . ?
N6 C53 H53A 109.5 . . ?
N6 C53 H53B 109.5 . . ?
N6 C53 H53C 109.5 . . ?
H53A C53 H53B 109.5 . . ?
H53A C53 H53C 109.5 . . ?
H53B C53 H53C 109.5 . . ?
C38 C39 C33 122.2(5) . . ?
C38 C39 C34A 114.4(6) . . ?
C38 C39 C34B 116.8(9) . . ?
C33 C39 C34B 115.0(10) . . ?
C34A C39 C33 120.5(6) . . ?
O1 C25A N3 123.8(6) . . ?
O1 C25A H25A 118.1 . . ?
N3 C25A H25A 118.1 . . ?
O1 C25B N3 128.0(12) . . ?
O1 C25B H25B 116.0 . . ?
N3 C25B H25B 116.0 . . ?
C16 C17 H17 119.8 . . ?
C16 C17 C18 120.5(6) . . ?
C18 C17 H17 119.8 . . ?
C17 C18 H18 120.5 . . ?
C17 C18 C19 119.0(7) . . ?
C19 C18 H18 120.5 . . ?
C14 C19 C18 121.7(6) . . ?
C14 C19 H19 119.1 . . ?
C18 C19 H19 119.1 . . ?
C9 C8 H8 120.2 . . ?
C7 C8 C9 119.5(6) . . ?
C7 C8 H8 120.2 . . ?
C45 C46 H46 120.0 . . ?
C47 C46 C45 119.9(5) . . ?
C47 C46 H46 120.0 . . ?
N3 C26A H26A 109.5 . . ?
N3 C26A H26B 109.5 . . ?
N3 C26A H26C 109.5 . . ?
H26A C26A H26B 109.5 . . ?
H26A C26A H26C 109.5 . . ?
H26B C26A H26C 109.5 . . ?
N3 C26B H26D 109.5 . . ?
N3 C26B H26E 109.5 . . ?
N3 C26B H26F 109.5 . . ?
H26D C26B H26E 109.5 . . ?
H26D C26B H26F 109.5 . . ?
H26E C26B H26F 109.5 . . ?
N6 C54 H54A 109.5 . . ?
N6 C54 H54B 109.5 . . ?
N6 C54 H54C 109.5 . . ?
H54A C54 H54B 109.5 . . ?
H54A C54 H54C 109.5 . . ?
H54B C54 H54C 109.5 . . ?
N3 C27A H27A 109.5 . . ?
N3 C27A H27B 109.5 . . ?
N3 C27A H27C 109.5 . . ?
H27A C27A H27B 109.5 . . ?
H27A C27A H27C 109.5 . . ?
H27B C27A H27C 109.5 . . ?
N3 C27B H27D 109.5 . . ?
N3 C27B H27E 109.5 . . ?
N3 C27B H27F 109.5 . . ?
H27D C27B H27E 109.5 . . ?
H27D C27B H27F 109.5 . . ?
H27E C27B H27F 109.5 . . ?
C49 C48 H48 120.4 . . ?
C49 C48 C47 119.1(6) . . ?
C47 C48 H48 120.4 . . ?
C46 C47 C48 120.4(6) . . ?
C46 C47 H47 119.8 . . ?
C48 C47 H47 119.8 . . ?
S3 C31A H31A 107.8 . . ?
S3 C31A H31B 107.8 . . ?
H31A C31A H31B 107.1 . . ?
C32A C31A S3 118.2(6) . . ?
C32A C31A H31A 107.8 . . ?
C32A C31A H31B 107.8 . . ?
S3 C31B H31C 105.5 . . ?
S3 C31B H31D 105.5 . . ?
H31C C31B H31D 106.1 . . ?
C32B C31B S3 127.1(11) . . ?
C32B C31B H31C 105.5 . . ?
C32B C31B H31D 105.5 . . ?
C5 C6 H6 120.1 . . ?
C7 C6 C5 119.7(7) . . ?
C7 C6 H6 120.1 . . ?
C37 C36A H36A 120.8 . . ?
C37 C36A C35A 118.3(10) . . ?
C35A C36A H36A 120.8 . . ?
C37 C36B H36B 117.4 . . ?
C37 C36B C35B 125(2) . . ?
C35B C36B H36B 117.4 . . ?
C36A C35A H35A 120.1 . . ?
C36A C35A C34A 119.8(10) . . ?
C34A C35A H35A 120.1 . . ?
C36B C35B H35B 121.0 . . ?
C34B C35B C36B 118(2) . . ?
C34B C35B H35B 121.0 . . ?
C8 C7 C6 120.1(6) . . ?
C8 C7 H7 120.0 . . ?
C6 C7 H7 120.0 . . ?
C39 C34A H34A 118.9 . . ?
C35A C34A C39 122.3(9) . . ?
C35A C34A H34A 118.9 . . ?
C39 C34B H34B 121.9 . . ?
C35B C34B C39 116(2) . . ?
C35B C34B H34B 121.9 . . ?
N4 C32A H32A 105.4 . . ?
N4 C32A H32B 105.4 . . ?
C31A C32A N4 127.7(6) . . ?
C31A C32A H32A 105.4 . . ?
C31A C32A H32B 105.4 . . ?
H32A C32A H32B 106.0 . . ?
N4 C32B H32C 107.8 . . ?
N4 C32B H32D 107.8 . . ?
C31B C32B N4 117.9(11) . . ?
C31B C32B H32C 107.8 . . ?
C31B C32B H32D 107.8 . . ?
H32C C32B H32D 107.2 . . ?

loop_
_geom_bond_atom_site_label_1
_geom_bond_atom_site_label_2
_geom_bond_distance
_geom_bond_site_symmetry_2
_geom_bond_publ_flag
W2 Co2 3.0909(7) . ?
W2 S2 2.5716(10) . ?
W2 S4 2.5797(10) . ?
W2 S3 2.5833(13) . ?
W2 C30 1.959(5) . ?
W2 C29 1.934(4) . ?
W2 C28 1.941(6) . ?
W1 Co1 2.9426(7) . ?
W1 S2 2.5636(10) . ?
W1 S4 2.5952(10) . ?
W1 S1 2.5787(10) . ?
W1 C22 1.956(5) . ?
W1 C24 1.929(4) . ?
W1 C23 1.955(5) . ?
Co1 S2 2.3616(11) . ?
Co1 S1 2.3660(12) . ?
Co1 O1 2.068(3) . ?
Co1 N2 2.226(3) . ?
Co1 N1 2.173(4) . ?
Co2 S4 2.3744(11) . ?
Co2 S3 2.3430(13) . ?
Co2 O5 2.054(3) . ?
Co2 N5 2.211(4) . ?
Co2 N4 2.204(4) . ?
S2 C21 1.801(4) . ?
S4 C51 1.811(5) . ?
S1 C1 1.820(4) . ?
S3 C31A 1.899(7) . ?
S3 C31B 1.724(13) . ?
O1 C25A 1.210(7) . ?
O1 C25B 1.168(14) . ?
O3 C24 1.189(5) . ?
O6 C29 1.178(5) . ?
O5 C52 1.236(6) . ?
O4 C22 1.161(5) . ?
O7 C30 1.165(6) . ?
N2 C12 1.490(5) . ?
N2 C13 1.502(6) . ?
N2 C20 1.495(5) . ?
N5 C50 1.495(6) . ?
N5 C42 1.483(5) . ?
N5 C43 1.515(5) . ?
N6 C52 1.297(7) . ?
N6 C53 1.455(7) . ?
N6 C54 1.424(7) . ?
N1 C3 1.505(6) . ?
N1 C2 1.483(6) . ?
N1 C10 1.496(5) . ?
N3 C25A 1.330(8) . ?
N3 C25B 1.325(14) . ?
N3 C26A 1.405(9) . ?
N3 C26B 1.625(15) . ?
N3 C27A 1.483(8) . ?
N3 C27B 1.284(18) . ?
N4 C40 1.475(7) . ?
N4 C33 1.485(8) . ?
N4 C32A 1.553(7) . ?
N4 C32B 1.579(14) . ?
O8 C28 1.173(6) . ?
O2 C23 1.157(6) . ?
C4 C3 1.515(6) . ?
C4 C9 1.383(7) . ?
C4 C5 1.381(8) . ?
C12 H12A 0.9900 . ?
C12 H12B 0.9900 . ?
C12 C11 1.521(6) . ?
C50 H50A 0.9900 . ?
C50 H50B 0.9900 . ?
C50 C51 1.517(6) . ?
C13 H13A 0.9900 . ?
C13 H13B 0.9900 . ?
C13 C14 1.517(6) . ?
C21 H21A 0.9900 . ?
C21 H21B 0.9900 . ?
C21 C20 1.524(6) . ?
C42 H42A 0.9900 . ?
C42 H42B 0.9900 . ?
C42 C41 1.527(6) . ?
C38 H38 0.9500 . ?
C38 C37 1.388(7) . ?
C38 C39 1.369(8) . ?
C51 H51A 0.9900 . ?
C51 H51B 0.9900 . ?
C20 H20A 0.9900 . ?
C20 H20B 0.9900 . ?
C43 H43A 0.9900 . ?
C43 H43B 0.9900 . ?
C43 C44 1.509(6) . ?
C11 H11A 0.9900 . ?
C11 H11B 0.9900 . ?
C11 C10 1.513(7) . ?
C3 H3A 0.9900 . ?
C3 H3B 0.9900 . ?
C2 H2A 0.9900 . ?
C2 H2B 0.9900 . ?
C2 C1 1.519(6) . ?
C14 C15 1.391(7) . ?
C14 C19 1.386(8) . ?
C1 H1A 0.9900 . ?
C1 H1B 0.9900 . ?
C41 H41A 0.9900 . ?
C41 H41B 0.9900 . ?
C41 C40 1.510(7) . ?
C40 H40A 0.9900 . ?
C40 H40B 0.9900 . ?
C9 H9 0.9500 . ?
C9 C8 1.376(7) . ?
C44 C45 1.382(6) . ?
C44 C49 1.398(7) . ?
C37 H37 0.9500 . ?
C37 H37A 0.9500 . ?
C37 C36A 1.377(14) . ?
C37 C36B 1.40(3) . ?
C10 H10A 0.9900 . ?
C10 H10B 0.9900 . ?
C52 H52 0.9500 . ?
C45 H45 0.9500 . ?
C45 C46 1.374(7) . ?
C5 H5 0.9500 . ?
C5 C6 1.386(8) . ?
C15 H15 0.9500 . ?
C15 C16 1.403(8) . ?
C16 H16 0.9500 . ?
C16 C17 1.363(10) . ?
C33 H33A 0.9900 . ?
C33 H33B 0.9900 . ?
C33 C39 1.518(7) . ?
C49 H49 0.9500 . ?
C49 C48 1.376(8) . ?
C53 H53A 0.9800 . ?
C53 H53B 0.9800 . ?
C53 H53C 0.9800 . ?
C39 C34A 1.422(10) . ?
C39 C34B 1.54(2) . ?
C25A H25A 0.9500 . ?
C25B H25B 0.9500 . ?
C17 H17 0.9500 . ?
C17 C18 1.380(9) . ?
C18 H18 0.9500 . ?
C18 C19 1.389(7) . ?
C19 H19 0.9500 . ?
C8 H8 0.9500 . ?
C8 C7 1.374(10) . ?
C46 H46 0.9500 . ?
C46 C47 1.365(9) . ?
C26A H26A 0.9800 . ?
C26A H26B 0.9800 . ?
C26A H26C 0.9800 . ?
C26B H26D 0.9800 . ?
C26B H26E 0.9800 . ?
C26B H26F 0.9800 . ?
C54 H54A 0.9800 . ?
C54 H54B 0.9800 . ?
C54 H54C 0.9800 . ?
C27A H27A 0.9800 . ?
C27A H27B 0.9800 . ?
C27A H27C 0.9800 . ?
C27B H27D 0.9800 . ?
C27B H27E 0.9800 . ?
C27B H27F 0.9800 . ?
C48 H48 0.9500 . ?
C48 C47 1.385(9) . ?
C47 H47 0.9500 . ?
C31A H31A 0.9900 . ?
C31A H31B 0.9900 . ?
C31A C32A 1.186(8) . ?
C31B H31C 0.9900 . ?
C31B H31D 0.9900 . ?
C31B C32B 1.333(14) . ?
C6 H6 0.9500 . ?
C6 C7 1.383(10) . ?
C36A H36A 0.9500 . ?
C36A C35A 1.377(18) . ?
C36B H36B 0.9500 . ?
C36B C35B 1.42(4) . ?
C35A H35A 0.9500 . ?
C35A C34A 1.380(12) . ?
C35B H35B 0.9500 . ?
C35B C34B 1.40(3) . ?
C7 H7 0.9500 . ?
C34A H34A 0.9500 . ?
C34B H34B 0.9500 . ?
C32A H32A 0.9900 . ?
C32A H32B 0.9900 . ?
C32B H32C 0.9900 . ?
C32B H32D 0.9900 . ?

loop_
_geom_torsion_atom_site_label_1
_geom_torsion_atom_site_label_2
_geom_torsion_atom_site_label_3
_geom_torsion_atom_site_label_4
_geom_torsion
_geom_torsion_site_symmetry_1
_geom_torsion_site_symmetry_2
_geom_torsion_site_symmetry_3
_geom_torsion_site_symmetry_4
_geom_torsion_publ_flag
W2 S2 C21 C20 178.6(3) . . . . ?
W2 S4 C51 C50 57.1(3) . . . . ?
W2 S3 C31A C32A -83.4(7) . . . . ?
W2 S3 C31B C32B -79.0(18) . . . . ?
W1 S2 C21 C20 -59.1(4) . . . . ?
W1 S4 C51 C50 178.2(3) . . . . ?
W1 S1 C1 C2 56.4(4) . . . . ?
Co1 S2 C21 C20 17.9(4) . . . . ?
Co1 S1 C1 C2 -18.3(4) . . . . ?
Co1 O1 C25A N3 -140.1(5) . . . . ?
Co1 O1 C25B N3 136.2(9) . . . . ?
Co1 N2 C12 C11 -43.2(4) . . . . ?
Co1 N2 C13 C14 -178.2(4) . . . . ?
Co1 N2 C20 C21 51.5(4) . . . . ?
Co1 N1 C3 C4 -176.0(3) . . . . ?
Co1 N1 C2 C1 -51.4(4) . . . . ?
Co1 N1 C10 C11 46.5(5) . . . . ?
Co2 S4 C51 C50 -23.5(3) . . . . ?
Co2 S3 C31A C32A -5.1(7) . . . . ?
Co2 S3 C31B C32B 1.2(18) . . . . ?
Co2 O5 C52 N6 -153.0(4) . . . . ?
Co2 N5 C50 C51 -50.2(4) . . . . ?
Co2 N5 C42 C41 46.6(5) . . . . ?
Co2 N5 C43 C44 -176.8(3) . . . . ?
Co2 N4 C40 C41 -52.4(5) . . . . ?
Co2 N4 C33 C39 -177.2(4) . . . . ?
Co2 N4 C32A C31A 37.8(9) . . . . ?
Co2 N4 C32B C31B -11.9(16) . . . . ?
S2 C21 C20 N2 -46.2(5) . . . . ?
S3 C31A C32A N4 -22.6(12) . . . . ?
S3 C31B C32B N4 7(2) . . . . ?
N2 C12 C11 C10 79.4(5) . . . . ?
N2 C13 C14 C15 -92.9(6) . . . . ?
N2 C13 C14 C19 89.5(6) . . . . ?
N5 C50 C51 S4 49.6(5) . . . . ?
N5 C42 C41 C40 -75.2(5) . . . . ?
N5 C43 C44 C45 98.7(5) . . . . ?
N5 C43 C44 C49 -80.9(6) . . . . ?
N1 C2 C1 S1 48.1(5) . . . . ?
N4 C33 C39 C38 -89.9(8) . . . . ?
N4 C33 C39 C34A 110.8(9) . . . . ?
N4 C33 C39 C34B 61.9(12) . . . . ?
C4 C9 C8 C7 0.3(12) . . . . ?
C4 C5 C6 C7 1.8(14) . . . . ?
C12 N2 C13 C14 58.7(5) . . . . ?
C12 N2 C20 C21 174.1(4) . . . . ?
C12 C11 C10 N1 -81.8(5) . . . . ?
C50 N5 C42 C41 166.9(4) . . . . ?
C50 N5 C43 C44 65.1(5) . . . . ?
C13 N2 C12 C11 75.8(5) . . . . ?
C13 N2 C20 C21 -65.2(4) . . . . ?
C13 C14 C15 C16 -176.9(5) . . . . ?
C13 C14 C19 C18 178.2(5) . . . . ?
C42 N5 C50 C51 -173.3(4) . . . . ?
C42 N5 C43 C44 -53.2(5) . . . . ?
C42 C41 C40 N4 79.1(5) . . . . ?
C38 C37 C36A C35A -0.4(14) . . . . ?
C38 C37 C36B C35B 6(3) . . . . ?
C38 C39 C34A C35A 16.6(16) . . . . ?
C38 C39 C34B C35B -23(3) . . . . ?
C20 N2 C12 C11 -163.3(4) . . . . ?
C20 N2 C13 C14 -59.8(5) . . . . ?
C43 N5 C50 C51 65.9(5) . . . . ?
C43 N5 C42 C41 -72.5(5) . . . . ?
C43 C44 C45 C46 -179.9(5) . . . . ?
C43 C44 C49 C48 177.5(7) . . . . ?
C3 N1 C2 C1 66.0(5) . . . . ?
C3 N1 C10 C11 -74.7(5) . . . . ?
C3 C4 C9 C8 -177.6(6) . . . . ?
C3 C4 C5 C6 176.6(7) . . . . ?
C2 N1 C3 C4 67.6(5) . . . . ?
C2 N1 C10 C11 163.7(4) . . . . ?
C14 C15 C16 C17 -1.9(9) . . . . ?
C40 N4 C33 C39 58.6(6) . . . . ?
C40 N4 C32A C31A 151.9(8) . . . . ?
C40 N4 C32B C31B 121.6(13) . . . . ?
C9 C4 C3 N1 100.1(6) . . . . ?
C9 C4 C5 C6 -2.4(10) . . . . ?
C9 C8 C7 C6 -1.0(15) . . . . ?
C44 C45 C46 C47 2.5(10) . . . . ?
C44 C49 C48 C47 2.2(13) . . . . ?
C37 C38 C39 C33 -177.5(6) . . . . ?
C37 C38 C39 C34A -17.0(10) . . . . ?
C37 C38 C39 C34B 31.2(14) . . . . ?
C37 C36A C35A C34A 0.0(19) . . . . ?
C37 C36B C35B C34B 0(4) . . . . ?
C10 N1 C3 C4 -52.1(5) . . . . ?
C10 N1 C2 C1 -172.6(4) . . . . ?
C45 C44 C49 C48 -2.1(10) . . . . ?
C45 C46 C47 C48 -2.4(13) . . . . ?
C5 C4 C3 N1 -78.9(7) . . . . ?
C5 C4 C9 C8 1.3(10) . . . . ?
C5 C6 C7 C8 -0.1(16) . . . . ?
C15 C14 C19 C18 0.5(8) . . . . ?
C15 C16 C17 C18 1.7(10) . . . . ?
C16 C17 C18 C19 -0.4(10) . . . . ?
C33 N4 C40 C41 69.7(5) . . . . ?
C33 N4 C32A C31A -86.5(9) . . . . ?
C33 N4 C32B C31B -122.2(14) . . . . ?
C33 C39 C34A C35A 177.5(11) . . . . ?
C33 C39 C34B C35B -176.3(18) . . . . ?
C49 C44 C45 C46 -0.2(8) . . . . ?
C49 C48 C47 C46 0.1(14) . . . . ?
C53 N6 C52 O5 -177.6(5) . . . . ?
C39 C38 C37 C36A 9.7(10) . . . . ?
C39 C38 C37 C36B -22.7(15) . . . . ?
C17 C18 C19 C14 -0.7(9) . . . . ?
C19 C14 C15 C16 0.8(8) . . . . ?
C26A N3 C25A O1 7.5(9) . . . . ?
C26B N3 C25B O1 167.5(13) . . . . ?
C54 N6 C52 O5 10.0(9) . . . . ?
C27A N3 C25A O1 -176.3(6) . . . . ?
C27B N3 C25B O1 -21(2) . . . . ?
C36A C35A C34A C39 -9(2) . . . . ?
C36B C35B C34B C39 8(4) . . . . ?
C32A N4 C40 C41 -157.5(4) . . . . ?
C32A N4 C33 C39 -55.8(7) . . . . ?
C32B N4 C40 C41 175.2(7) . . . . ?
C32B N4 C33 C39 -66.1(7) . . . . ?

loop_
_smtbx_masks_void_nr
_smtbx_masks_void_average_x
_smtbx_masks_void_average_y
_smtbx_masks_void_average_z
_smtbx_masks_void_volume
_smtbx_masks_void_count_electrons
_smtbx_masks_void_content
1 -0.042 0.128 0.896 9.8 0.0 '0.25 ?'
2 0.000 0.500 0.500 144.1 40.8 '0.5 ?'
3 0.042 0.872 0.104 9.8 0.0 '0.25 ?'
4 0.178 0.408 0.993 132.1 43.2 '0.25 ?'
5 0.322 0.908 0.507 132.1 43.1 '0.25 ?'
6 0.500 1.000 1.000 144.1 40.8 '0.5 ?'
7 0.458 0.372 0.396 9.8 0.0 '0.25 ?'
8 0.542 0.628 0.604 9.8 0.5 '0.25 ?'
9 0.678 0.092 0.493 132.1 43.1 '0.25 ?'
10 0.822 0.592 0.007 132.1 43.0 '0.25 ?'
